data_1552679
loop_
_publ_author_name
'da Silva, Alison B.'
'Silveira, Edilberto R.'
'Wilke, Diego V.'
'Ferreira, Elhton G.'
'Costa-Lotufo, Leticia V'
'Torres, Maria Concei\,c\~ao M'
'Ayala, Alejandro Pedro'
'Costa, Wendell S.'
'Canuto, Kirley M.'
'de Ara\'ujo-Nobre, Alyne R'
'Ara\'ujo, Ana J\'ersia'
'Filho, Jos\'e Delano B Marinho'
'Pessoa, Otilia Deusdenia L.'

_publ_section_title
;
 Antibacterial Salinaphthoquinones from a Strain of the Bacterium
 <i>Salinispora arenicola</i> Recovered from the Marine Sediments of St.
 Peter and St. Paul Archipelago, Brazil.
;
_journal_issue 7
_journal_name_full 'Journal of natural products'
_journal_page_first 1831
_journal_page_last 1838
_journal_paper_doi 10.1021/acs.jnatprod.9b00062
_journal_volume 82
_journal_year 2019
_chemical_formula_moiety 'C18 H15 N O5'
_chemical_formula_sum 'C18 H15 N O5'
_chemical_formula_weight 325.31
_space_group_crystal_system monoclinic
_space_group_IT_number 14
_space_group_name_Hall '-P 2ybc'
_space_group_name_H-M_alt 'P 1 21/c 1'
_atom_sites_solution_hydrogens mixed
_atom_sites_solution_primary dual
_audit_creation_date 2019-04-29
_audit_creation_method
;
Olex2 1.2
(compiled 2018.05.18 svn.r3508 for OlexSys, GUI svn.r5497)
;
_cell_angle_alpha 90
_cell_angle_beta 108.007(2)
_cell_angle_gamma 90
_cell_formula_units_Z 4
_cell_length_a 13.8289(6)
_cell_length_b 6.8772(3)
_cell_length_c 16.9481(7)
_cell_measurement_reflns_used 8642
_cell_measurement_temperature 301(2)
_cell_measurement_theta_max 30.51
_cell_measurement_theta_min 2.52
_cell_volume 1532.88(11)
_computing_molecular_graphics 'Olex2 (Dolomanov et al., 2009)'
_computing_publication_material 'Olex2 (Dolomanov et al., 2009)'
_computing_structure_refinement 'XL (Sheldrick, 2008)'
_computing_structure_solution 'XT (Sheldrick, 2015)'
_diffrn_ambient_temperature 300.78
_diffrn_measured_fraction_theta_full 0.999
_diffrn_measured_fraction_theta_max 0.999
_diffrn_measurement_device_type 'Bruker APEX-II CCD'
_diffrn_measurement_method '\f and \w scans'
_diffrn_radiation_type MoK\a
_diffrn_radiation_wavelength 0.71073
_diffrn_reflns_av_R_equivalents 0.0380
_diffrn_reflns_av_unetI/netI 0.0242
_diffrn_reflns_Laue_measured_fraction_full 0.999
_diffrn_reflns_Laue_measured_fraction_max 0.999
_diffrn_reflns_limit_h_max 18
_diffrn_reflns_limit_h_min -18
_diffrn_reflns_limit_k_max 9
_diffrn_reflns_limit_k_min -9
_diffrn_reflns_limit_l_max 22
_diffrn_reflns_limit_l_min -22
_diffrn_reflns_number 23319
_diffrn_reflns_point_group_measured_fraction_full 0.999
_diffrn_reflns_point_group_measured_fraction_max 0.999
_diffrn_reflns_theta_full 25.242
_diffrn_reflns_theta_max 28.280
_diffrn_reflns_theta_min 2.527
_diffrn_standards_number 0
_exptl_absorpt_coefficient_mu 0.104
_exptl_absorpt_correction_T_max 0.746
_exptl_absorpt_correction_T_min 0.618
_exptl_absorpt_correction_type multi-scan
_exptl_absorpt_process_details 'SADABS-2016/2 (Bruker,2016/2) was used for absorption correction.'
_exptl_crystal_colour 'clear orangish orange'
_exptl_crystal_colour_lustre clear
_exptl_crystal_colour_modifier orangish
_exptl_crystal_colour_primary orange
_exptl_crystal_density_diffrn 1.410
_exptl_crystal_description prism
_exptl_crystal_F_000 680
_exptl_crystal_size_max 0.836
_exptl_crystal_size_mid 0.276
_exptl_crystal_size_min 0.084
_refine_diff_density_max 0.206
_refine_diff_density_min -0.253
_refine_diff_density_rms 0.044
_refine_ls_extinction_method none
_refine_ls_goodness_of_fit_ref 1.072
_refine_ls_hydrogen_treatment mixed
_refine_ls_matrix_type full
_refine_ls_number_parameters 235
_refine_ls_number_reflns 3792
_refine_ls_number_restraints 0
_refine_ls_restrained_S_all 1.072
_refine_ls_R_factor_all 0.0624
_refine_ls_R_factor_gt 0.0444
_refine_ls_shift/su_max 0.001
_refine_ls_shift/su_mean 0.000
_refine_ls_structure_factor_coef Fsqd
_refine_ls_weighting_details 'w=1/[\s^2^(Fo^2^)+(0.0532P)^2^+0.6159P] where P=(Fo^2^+2Fc^2^)/3'
_refine_ls_weighting_scheme calc
_refine_ls_wR_factor_gt 0.1132
_refine_ls_wR_factor_ref 0.1285
_reflns_Friedel_coverage 0.000
_reflns_number_gt 2890
_reflns_number_total 3792
_reflns_threshold_expression 'I > 2\s(I)'
_cod_data_source_file np9b00062_si_002.cif
_cod_data_source_block bra213a6acd1
_cod_database_code 1552679
_shelx_shelxl_version_number 2016/6
_shelx_space_group_comment
;
The symmetry employed for this shelxl refinement is uniquely defined
by the following loop, which should always be used as a source of
symmetry information in preference to the above space-group names.
They are only intended as comments.
;
_shelx_estimated_absorpt_t_max 0.991
_shelx_estimated_absorpt_t_min 0.918
_olex2_refinement_description
;
1. Others
 Fixed Uiso: H3(0.071) H1A(0.072) H8(0.04) H3A(0.05) H14(0.048) H11A(0.077)
 H11B(0.077) H11C(0.077) H17A(0.097) H17B(0.097) H18A(0.08) H18B(0.08)
 H18C(0.08)
 Fixed X: H3(0.114035) H1A(0.620254) H8(0.419544) H3A(0.485703) H14(0.072975)
 H11A(0.195711) H11B(0.250744) H11C(0.310099) H18A(0.253262) H18B(0.180481)
 H18C(0.278195)
 Fixed Y: H3(0.670612) H1A(0.078736) H8(0.308495) H3A(0.261015) H14(0.92127)
 H11A(0.409852) H11B(0.611612) H11C(0.420322) H18A(0.906414) H18B(1.048771)
 H18C(0.968603)
 Fixed Z: H3(0.413023) H1A(0.35161) H8(0.581044) H3A(0.266275) H14(0.177031)
 H11A(0.599624) H11B(0.618942) H11C(0.654147) H18A(0.37845) H18B(0.315043)
 H18C(0.297878)
;
_olex2_submission_special_instructions 'No special instructions were received'

loop_
_space_group_symop_operation_xyz
'x, y, z'
'-x, y+1/2, -z+1/2'
'-x, -y, -z'
'x, -y-1/2, z-1/2'

loop_
_atom_site_label
_atom_site_type_symbol
_atom_site_fract_x
_atom_site_fract_y
_atom_site_fract_z
_atom_site_U_iso_or_equiv
_atom_site_adp_type
_atom_site_occupancy
_atom_site_site_symmetry_order
_atom_site_calc_flag
_atom_site_refinement_flags_posn
O4 O 0.12858(8) 0.43082(16) 0.25903(7) 0.0368(3) Uani 1 1 d .
O1 O 0.55977(9) 0.17753(17) 0.53097(7) 0.0415(3) Uani 1 1 d .
O3 O 0.14913(9) 0.6406(2) 0.45997(7) 0.0472(3) Uani 1 1 d .
H3 H 0.114035 0.670612 0.413023 0.071 Uiso 1 1 calc GR
O2 O 0.32905(10) 0.4709(2) 0.24286(7) 0.0506(3) Uani 1 1 d .
O5 O 0.01865(10) 0.3019(2) 0.14923(8) 0.0557(4) Uani 1 1 d .
N1 N 0.61121(12) 0.0959(2) 0.39669(11) 0.0483(4) Uani 1 1 d .
H1A H 0.620254 0.078736 0.351610 0.072 Uiso 1 1 calc GR
C7 C 0.29113(12) 0.4586(2) 0.53104(9) 0.0355(3) Uani 1 1 d .
C8 C 0.37828(12) 0.3608(2) 0.53146(9) 0.0330(3) Uani 1 1 d .
H8 H 0.419544 0.308495 0.581044 0.040 Uiso 1 1 calc R
C6 C 0.23162(11) 0.5405(2) 0.45581(9) 0.0335(3) Uani 1 1 d .
C4 C 0.37837(12) 0.3920(2) 0.30821(9) 0.0360(3) Uani 1 1 d .
C10 C 0.34499(11) 0.4138(2) 0.38426(9) 0.0302(3) Uani 1 1 d .
C5 C 0.25591(11) 0.5152(2) 0.38190(9) 0.0306(3) Uani 1 1 d .
C12 C 0.18301(11) 0.5846(2) 0.30302(9) 0.0321(3) Uani 1 1 d .
C9 C 0.40649(11) 0.3380(2) 0.45976(9) 0.0305(3) Uani 1 1 d .
C2 C 0.52704(12) 0.2017(2) 0.38632(10) 0.0371(3) Uani 1 1 d .
C1 C 0.50157(12) 0.2356(2) 0.46551(9) 0.0332(3) Uani 1 1 d .
C16 C 0.05795(12) 0.4518(3) 0.18257(10) 0.0392(4) Uani 1 1 d .
C3 C 0.46754(13) 0.2805(3) 0.31413(10) 0.0414(4) Uani 1 1 d .
H3A H 0.485703 0.261015 0.266275 0.050 Uiso 1 1 calc R
C13 C 0.16482(12) 0.7682(2) 0.27531(10) 0.0369(3) Uani 1 1 d .
C14 C 0.08798(13) 0.7953(3) 0.19699(10) 0.0402(4) Uani 1 1 d .
H14 H 0.072975 0.921270 0.177031 0.048 Uiso 1 1 calc R
C15 C 0.03649(13) 0.6471(3) 0.15092(10) 0.0416(4) Uani 1 1 d .
C11 C 0.25901(15) 0.4767(3) 0.60790(11) 0.0515(5) Uani 1 1 d .
H11A H 0.195711 0.409852 0.599624 0.077 Uiso 1 1 calc GR
H11B H 0.250744 0.611612 0.618942 0.077 Uiso 1 1 calc GR
H11C H 0.310099 0.420322 0.654147 0.077 Uiso 1 1 calc GR
C17 C -0.0426(2) 0.6736(4) 0.06807(13) 0.0646(6) Uani 1 1 d .
H17A H -0.038(2) 0.789(5) 0.0517(19) 0.097 Uiso 1 1 d R
H17B H -0.107(2) 0.670(4) 0.0771(18) 0.097 Uiso 1 1 d R
C18 C 0.22457(16) 0.9383(3) 0.32076(13) 0.0537(5) Uani 1 1 d .
H18A H 0.253262 0.906414 0.378450 0.080 Uiso 1 1 calc GR
H18B H 0.180481 1.048771 0.315043 0.080 Uiso 1 1 calc GR
H18C H 0.278195 0.968603 0.297878 0.080 Uiso 1 1 calc GR
H1B H 0.6465(17) 0.063(3) 0.4498(14) 0.057(6) Uiso 1 1 d .
H17C H -0.045(3) 0.579(6) 0.031(2) 0.141(15) Uiso 1 1 d .

loop_
_atom_site_aniso_label
_atom_site_aniso_U_11
_atom_site_aniso_U_22
_atom_site_aniso_U_33
_atom_site_aniso_U_23
_atom_site_aniso_U_13
_atom_site_aniso_U_12
O4 0.0332(6) 0.0367(6) 0.0358(6) 0.0011(4) 0.0038(4) -0.0033(5)
O1 0.0371(6) 0.0419(6) 0.0412(6) 0.0014(5) 0.0059(5) 0.0058(5)
O3 0.0405(6) 0.0608(8) 0.0414(6) 0.0089(6) 0.0140(5) 0.0183(6)
O2 0.0479(7) 0.0722(9) 0.0328(6) 0.0109(6) 0.0144(5) 0.0081(6)
O5 0.0461(7) 0.0579(8) 0.0529(8) -0.0134(6) 0.0004(6) -0.0092(6)
N1 0.0500(9) 0.0500(9) 0.0480(9) -0.0024(7) 0.0199(7) 0.0119(7)
C7 0.0360(8) 0.0395(8) 0.0316(7) 0.0028(6) 0.0114(6) 0.0009(6)
C8 0.0356(8) 0.0322(7) 0.0289(7) 0.0041(6) 0.0065(6) 0.0022(6)
C6 0.0304(7) 0.0346(8) 0.0354(7) 0.0026(6) 0.0099(6) 0.0005(6)
C4 0.0360(8) 0.0392(8) 0.0325(7) -0.0018(6) 0.0103(6) -0.0057(6)
C10 0.0310(7) 0.0285(7) 0.0298(7) -0.0011(5) 0.0075(6) -0.0040(6)
C5 0.0292(7) 0.0297(7) 0.0309(7) 0.0025(6) 0.0065(6) -0.0030(6)
C12 0.0288(7) 0.0354(8) 0.0311(7) 0.0005(6) 0.0076(6) -0.0036(6)
C9 0.0310(7) 0.0277(7) 0.0314(7) -0.0005(6) 0.0077(6) -0.0016(6)
C2 0.0363(8) 0.0336(8) 0.0432(8) -0.0050(7) 0.0148(7) -0.0009(6)
C1 0.0335(7) 0.0270(7) 0.0375(8) -0.0017(6) 0.0087(6) -0.0014(6)
C16 0.0297(7) 0.0503(10) 0.0356(8) -0.0033(7) 0.0072(6) -0.0002(7)
C3 0.0425(9) 0.0490(10) 0.0364(8) -0.0052(7) 0.0174(7) 0.0003(7)
C13 0.0367(8) 0.0367(8) 0.0366(8) 0.0049(6) 0.0104(6) 0.0004(6)
C14 0.0412(9) 0.0435(9) 0.0372(8) 0.0094(7) 0.0138(7) 0.0094(7)
C15 0.0360(8) 0.0565(10) 0.0312(7) 0.0032(7) 0.0086(6) 0.0098(7)
C11 0.0547(11) 0.0669(12) 0.0379(9) 0.0110(8) 0.0217(8) 0.0137(9)
C17 0.0627(13) 0.0800(16) 0.0393(10) 0.0014(11) -0.0012(9) 0.0227(13)
C18 0.0611(12) 0.0366(9) 0.0557(11) 0.0036(8) 0.0069(9) -0.0061(8)

loop_
_atom_type_symbol
_atom_type_description
_atom_type_scat_dispersion_real
_atom_type_scat_dispersion_imag
_atom_type_scat_source
C C 0.0033 0.0016 'International Tables Vol C Tables 4.2.6.8 and 6.1.1.4'
H H 0.0000 0.0000 'International Tables Vol C Tables 4.2.6.8 and 6.1.1.4'
N N 0.0061 0.0033 'International Tables Vol C Tables 4.2.6.8 and 6.1.1.4'
O O 0.0106 0.0060 'International Tables Vol C Tables 4.2.6.8 and 6.1.1.4'

loop_
_geom_angle_atom_site_label_1
_geom_angle_atom_site_label_2
_geom_angle_atom_site_label_3
_geom_angle
C16 O4 C12 122.88(13)
C6 O3 H3 109.5
H1A N1 H1B 134.1
C2 N1 H1A 109.5
C2 N1 H1B 116.4(14)
C8 C7 C6 117.82(14)
C8 C7 C11 121.82(14)
C6 C7 C11 120.36(15)
C7 C8 H8 119.0
C7 C8 C9 122.00(14)
C9 C8 H8 119.0
O3 C6 C7 115.08(13)
O3 C6 C5 123.21(13)
C7 C6 C5 121.69(14)
O2 C4 C10 119.65(14)
O2 C4 C3 121.67(14)
C3 C4 C10 118.68(14)
C5 C10 C4 121.56(13)
C9 C10 C4 119.02(13)
C9 C10 C5 119.37(13)
C6 C5 C10 119.05(13)
C6 C5 C12 118.73(13)
C10 C5 C12 122.08(13)
O4 C12 C5 110.27(12)
C13 C12 O4 121.40(13)
C13 C12 C5 128.28(14)
C8 C9 C10 119.98(14)
C8 C9 C1 118.82(13)
C10 C9 C1 121.20(13)
N1 C2 C1 113.62(15)
N1 C2 C3 126.55(16)
C3 C2 C1 119.81(14)
O1 C1 C9 122.92(14)
O1 C1 C2 119.30(14)
C9 C1 C2 117.78(13)
O4 C16 C15 117.07(14)
O5 C16 O4 115.78(16)
O5 C16 C15 127.14(15)
C4 C3 H3A 118.4
C2 C3 C4 123.13(14)
C2 C3 H3A 118.4
C12 C13 C14 116.80(15)
C12 C13 C18 122.64(15)
C14 C13 C18 120.48(15)
C13 C14 H14 118.4
C15 C14 C13 123.15(16)
C15 C14 H14 118.4
C16 C15 C17 117.91(18)
C14 C15 C16 118.56(14)
C14 C15 C17 123.53(19)
C7 C11 H11A 109.5
C7 C11 H11B 109.5
C7 C11 H11C 109.5
H11A C11 H11B 109.5
H11A C11 H11C 109.5
H11B C11 H11C 109.5
C15 C17 H17A 108(2)
C15 C17 H17B 107.2(18)
C15 C17 H17C 115(2)
H17A C17 H17B 104(3)
H17A C17 H17C 116(3)
H17B C17 H17C 105(3)
C13 C18 H18A 109.5
C13 C18 H18B 109.5
C13 C18 H18C 109.5
H18A C18 H18B 109.5
H18A C18 H18C 109.5
H18B C18 H18C 109.5

loop_
_geom_bond_atom_site_label_1
_geom_bond_atom_site_label_2
_geom_bond_distance
O4 C12 1.3762(18)
O4 C16 1.3681(19)
O1 C1 1.2190(18)
O3 H3 0.8200
O3 C6 1.3525(19)
O2 C4 1.2325(19)
O5 C16 1.220(2)
N1 H1A 0.8200
N1 C2 1.337(2)
N1 H1B 0.91(2)
C7 C8 1.378(2)
C7 C6 1.404(2)
C7 C11 1.506(2)
C8 H8 0.9300
C8 C9 1.395(2)
C6 C5 1.404(2)
C4 C10 1.505(2)
C4 C3 1.429(2)
C10 C5 1.405(2)
C10 C9 1.400(2)
C5 C12 1.483(2)
C12 C13 1.344(2)
C9 C1 1.468(2)
C2 C1 1.507(2)
C2 C3 1.358(2)
C16 C15 1.442(3)
C3 H3A 0.9300
C13 C14 1.433(2)
C13 C18 1.500(2)
C14 H14 0.9300
C14 C15 1.346(3)
C15 C17 1.500(2)
C11 H11A 0.9600
C11 H11B 0.9600
C11 H11C 0.9600
C17 H17A 0.85(3)
C17 H17B 0.95(3)
C17 H17C 0.90(4)
C18 H18A 0.9600
C18 H18B 0.9600
C18 H18C 0.9600
